data_1536553
loop_
_publ_author_name
'Drews, T.'
'Seppelt, K.'

_publ_section_title
;
 Fe(OTeF5)3, Darstellung, Struktur und Reaktivitaet
;
_journal_name_full 'Zeitschrift fuer Anorganische und Allgemeine Chemie'
_journal_page_first 201
_journal_page_last 207
_journal_volume 606
_journal_year 1991
_chemical_formula_sum 'Cl3 F18 Fe O9 S3 Te3'
_chemical_name_systematic 'Fe (O Te F5)3 (S O2 Cl F)3'
_space_group_IT_number 14
_symmetry_space_group_name_Hall '-P 2yn'
_symmetry_space_group_name_H-M 'P 1 21/n 1'
_cell_angle_alpha 90
_cell_angle_beta 98.71
_cell_angle_gamma 90
_cell_formula_units_Z 4
_cell_length_a 9.466
_cell_length_b 15.428
_cell_length_c 16.917
_cell_volume 2442.091
_citation_journal_id_ASTM ZAACAB
_cod_data_source_file Drews_ZAACAB_1991_28.cif
_cod_data_source_block Cl3F18Fe1O9S3Te3
_cod_original_sg_symbol_Hall '-P 2ybc (x-z,y,z)'
_cod_original_formula_sum 'Cl3 F18 Fe1 O9 S3 Te3'
_cod_database_code 1536553

loop_
_symmetry_equiv_pos_as_xyz
x,y,z
-x+1/2,y+1/2,-z+1/2
-x,-y,-z
x-1/2,-y-1/2,z-1/2

loop_
_atom_site_label
_atom_site_type_symbol
_atom_site_fract_x
_atom_site_fract_y
_atom_site_fract_z
_atom_site_occupancy
_atom_site_U_iso_or_equiv
F3 F-1 0.0915 0.1024 0.7984 1 0.0
F5 F-1 0.2588 0.5199 0.8081 1 0.0
O4 O-2 -0.1978 0.3183 0.8047 1 0.0
F9 F-1 -0.2671 0.5101 0.7549 1 0.0
F11 F-1 -0.125 0.5358 0.5681 1 0.0
F7 F-1 0.1447 0.4461 0.9933 1 0.0
O5 O-2 -0.1459 0.2953 0.9505 1 0.0
F17 F-1 0.2036 0.4665 0.6268 1 0.0
F1 F-1 -0.2707 0.4194 0.894 1 0.0
Cl1 Cl-1 0.5713 0.2765 0.8767 1 0.0
Te2 Te+6 -0.1895 0.5167 0.6625 1 0.0
Cl3 Cl-1 0.1204 0.1164 0.9561 1 0.0
Fe1 Fe+3 0.0014 0.3467 0.7587 1 0.0
Te3 Te+6 0.277 0.3576 0.6445 1 0.0
F8 F-1 0.3472 0.534 0.9549 1 0.0
F14 F-1 0.1333 0.3156 0.5694 1 0.0
O7 O-2 -0.1424 0.2389 0.5441 1 0.0
O2 O-2 -0.1039 0.4105 0.6754 1 0.0
F2 F-1 -0.1227 0.1065 0.6144 1 0.0
S2 S+6 -0.1542 0.2018 0.6178 1 0.0
F18 F-1 0.3782 0.3781 0.563 1 0.0
F12 F-1 -0.0385 0.5763 0.7162 1 0.0
F15 F-1 0.3611 0.2514 0.6543 1 0.0
F4 F-1 0.0971 0.5801 0.905 1 0.0
F13 F-1 -0.2812 0.6217 0.6479 1 0.0
F10 F-1 -0.3542 0.4702 0.6076 1 0.0
F6 F-1 0.308 0.3846 0.8986 1 0.0
O8 O-2 0.0695 0.2439 0.8441 1 0.0
O3 O-2 0.18 0.3357 0.7264 1 0.0
O6 O-2 -0.0677 0.2328 0.6881 1 0.0
Cl2 Cl-1 0.6486 0.2014 0.6344 1 0.0
F16 F-1 0.4314 0.4018 0.7107 1 0.0
S3 S+6 0.1579 0.1694 0.8576 1 0.0
O9 O-2 0.3045 0.1741 0.8544 1 0.0
O1 O-2 0.0377 0.4267 0.8419 1 0.0
Te1 Te+6 0.1932 0.4801 0.8976 1 0.0
S1 S+6 -0.2379 0.3245 0.883 1 0.0
